data_2234099
loop_
_publ_author_name
'Yuan, Juan'
'Liu, Yan-Ju'

_publ_section_title
;
 4-Chloro-<i>N</i>-methylbenzamide
;
_journal_coeditor_code BQ2339
_journal_issue 4
_journal_name_full 'Acta Crystallographica Section E'
_journal_page_first o937
_journal_paper_doi 10.1107/S1600536812008641
_journal_volume 68
_journal_year 2012
_chemical_formula_iupac 'C8 H8 Cl N O'
_chemical_formula_moiety 'C8 H8 Cl N O'
_chemical_formula_sum 'C8 H8 Cl N O'
_chemical_formula_weight 169.61
_chemical_name_systematic
;
4-Chloro-<i>N</i>-methylbenzamide
;
_space_group_IT_number 2
_symmetry_cell_setting triclinic
_symmetry_space_group_name_Hall '-P 1'
_symmetry_space_group_name_H-M 'P -1'
_atom_sites_solution_hydrogens geom
_atom_sites_solution_primary direct
_atom_sites_solution_secondary difmap
_audit_creation_method SHELXL-97
_cell_angle_alpha 96.46(3)
_cell_angle_beta 90.34(3)
_cell_angle_gamma 90.99(3)
_cell_formula_units_Z 4
_cell_length_a 3.9420(8)
_cell_length_b 9.2250(18)
_cell_length_c 21.864(4)
_cell_measurement_reflns_used 25
_cell_measurement_temperature 296
_cell_measurement_theta_max 12
_cell_measurement_theta_min 9
_cell_volume 789.9(3)
_computing_cell_refinement 'CAD-4 Software (Enraf--Nonius, 1985)'
_computing_data_collection 'CAD-4 Software (Enraf--Nonius, 1985)'
_computing_data_reduction 'XCAD4 (Harms & Wocadlo, 1995)'
_computing_molecular_graphics 'SHELXTL (Sheldrick, 2008)'
_computing_publication_material 'SHELXTL (Sheldrick, 2008)'
_computing_structure_refinement 'SHELXL97 (Sheldrick, 2008)'
_computing_structure_solution 'SHELXS97 (Sheldrick, 2008)'
_diffrn_ambient_temperature 296
_diffrn_measured_fraction_theta_full 0.999
_diffrn_measured_fraction_theta_max 0.999
_diffrn_measurement_device_type 'Enraf--Nonius CAD-4'
_diffrn_measurement_method \w/2\q
_diffrn_radiation_monochromator graphite
_diffrn_radiation_source 'fine-focus sealed tube'
_diffrn_radiation_type MoK\a
_diffrn_radiation_wavelength 0.71073
_diffrn_reflns_av_R_equivalents 0.0468
_diffrn_reflns_av_sigmaI/netI 0.0564
_diffrn_reflns_limit_h_max 4
_diffrn_reflns_limit_h_min -4
_diffrn_reflns_limit_k_max 0
_diffrn_reflns_limit_k_min -11
_diffrn_reflns_limit_l_max 26
_diffrn_reflns_limit_l_min -26
_diffrn_reflns_number 3079
_diffrn_reflns_theta_full 25.37
_diffrn_reflns_theta_max 25.37
_diffrn_reflns_theta_min 1.87
_diffrn_standards_decay_% 1
_diffrn_standards_interval_count 200
_diffrn_standards_interval_time 2
_diffrn_standards_number 3
_exptl_absorpt_coefficient_mu 0.419
_exptl_absorpt_correction_T_max 0.9593
_exptl_absorpt_correction_T_min 0.9209
_exptl_absorpt_correction_type psi-scan
_exptl_absorpt_process_details '(North <i>et al.</i>, 1968)'
_exptl_crystal_colour colourless
_exptl_crystal_density_diffrn 1.426
_exptl_crystal_density_method 'not measured'
_exptl_crystal_description block
_exptl_crystal_F_000 352
_exptl_crystal_size_max 0.20
_exptl_crystal_size_mid 0.10
_exptl_crystal_size_min 0.10
_refine_diff_density_max 0.294
_refine_diff_density_min -0.247
_refine_ls_extinction_method none
_refine_ls_goodness_of_fit_ref 1.000
_refine_ls_hydrogen_treatment constr
_refine_ls_matrix_type full
_refine_ls_number_parameters 199
_refine_ls_number_reflns 2887
_refine_ls_number_restraints 2
_refine_ls_restrained_S_all 1.024
_refine_ls_R_factor_all 0.1231
_refine_ls_R_factor_gt 0.0683
_refine_ls_shift/su_max 0.001
_refine_ls_shift/su_mean 0.000
_refine_ls_structure_factor_coef Fsqd
_refine_ls_weighting_details 'calc w=1/[\s^2^(Fo^2^)+(0.0940P)^2^] where P=(Fo^2^+2Fc^2^)/3'
_refine_ls_weighting_scheme calc
_refine_ls_wR_factor_gt 0.1610
_refine_ls_wR_factor_ref 0.1876
_reflns_number_gt 1633
_reflns_number_total 2887
_reflns_threshold_expression I>2sigma(I)
_cod_data_source_file bq2339.cif
_cod_data_source_block I
_cod_database_code 2234099
_cod_database_fobs_code 2234099

loop_
_symmetry_equiv_pos_as_xyz
'x, y, z'
'-x, -y, -z'

loop_
_atom_site_type_symbol
_atom_site_label
_atom_site_fract_x
_atom_site_fract_y
_atom_site_fract_z
_atom_site_U_iso_or_equiv
_atom_site_adp_type
_atom_site_calc_flag
_atom_site_refinement_flags
_atom_site_occupancy
_atom_site_symmetry_multiplicity
Cl Cl1 1.2503(4) 0.71959(16) 1.02286(5) 0.0971(5) Uani d . 1 1
N N1 0.7112(8) 0.7694(3) 0.73236(14) 0.0536(8) Uani d . 1 1
H H1A 0.6619 0.6842 0.7424 0.064 Uiso calc R 1 1
O O1 0.9592(8) 0.9833(3) 0.75794(13) 0.0748(9) Uani d . 1 1
C C1 1.1009(11) 0.9251(5) 0.87664(19) 0.0723(13) Uani d . 1 1
H H1B 1.1381 1.0195 0.8667 0.087 Uiso calc R 1 1
C C2 1.1874(12) 0.8941(5) 0.9344(2) 0.0751(13) Uani d . 1 1
H H2A 1.2858 0.9658 0.9626 0.090 Uiso calc R 1 1
C C3 1.1290(11) 0.7593(5) 0.94995(19) 0.0642(11) Uani d . 1 1
C C4 0.9934(12) 0.6541(5) 0.9090(2) 0.0732(13) Uani d . 1 1
H H4A 0.9623 0.5610 0.9207 0.088 Uiso calc R 1 1
C C5 0.8993(12) 0.6791(4) 0.85058(19) 0.0659(12) Uani d D 1 1
H H5A 0.7988 0.6064 0.8231 0.079 Uiso calc R 1 1
C C6 0.9649(9) 0.8253(3) 0.83385(16) 0.0478(9) Uani d D 1 1
C C7 0.8729(9) 0.8632(4) 0.77223(17) 0.0470(9) Uani d . 1 1
C C8 0.6136(11) 0.8043(4) 0.67242(18) 0.0625(11) Uani d . 1 1
H H8A 0.4946 0.7224 0.6507 0.094 Uiso calc R 1 1
H H8B 0.8125 0.8266 0.6499 0.094 Uiso calc R 1 1
H H8C 0.4683 0.8872 0.6766 0.094 Uiso calc R 1 1
Cl Cl2 0.3429(3) 0.77031(14) 0.52328(5) 0.0843(5) Uani d . 1 1
O O2 -0.3948(7) 0.5109(3) 0.25934(13) 0.0690(8) Uani d . 1 1
N N2 -0.3020(8) 0.7363(3) 0.23575(14) 0.0575(9) Uani d . 1 1
H H2B -0.2129 0.8209 0.2470 0.069 Uiso calc R 1 1
C C9 -0.0638(11) 0.8149(4) 0.36052(18) 0.0615(11) Uani d . 1 1
H H9A -0.1235 0.8915 0.3386 0.074 Uiso calc R 1 1
C C10 0.0805(11) 0.8473(4) 0.41801(18) 0.0626(11) Uani d . 1 1
H H10A 0.1145 0.9435 0.4350 0.075 Uiso calc R 1 1
C C11 0.1731(10) 0.7327(4) 0.44960(18) 0.0592(10) Uani d . 1 1
C C12 0.1202(10) 0.5922(4) 0.42494(18) 0.0608(11) Uani d . 1 1
H H12A 0.1841 0.5163 0.4470 0.073 Uiso calc R 1 1
C C13 -0.0237(10) 0.5619(4) 0.36903(18) 0.0593(11) Uani d D 1 1
H H13A -0.0589 0.4652 0.3528 0.071 Uiso calc R 1 1
C C14 -0.1232(9) 0.6758(3) 0.33430(16) 0.0444(8) Uani d D 1 1
C C15 -0.2870(10) 0.6352(4) 0.27428(17) 0.0504(9) Uani d . 1 1
C C16 -0.4602(11) 0.7105(4) 0.17627(19) 0.0694(12) Uani d . 1 1
H H16A -0.4403 0.7968 0.1557 0.104 Uiso calc R 1 1
H H16B -0.6957 0.6861 0.1809 0.104 Uiso calc R 1 1
H H16C -0.3507 0.6312 0.1524 0.104 Uiso calc R 1 1

loop_
_atom_site_aniso_label
_atom_site_aniso_U_11
_atom_site_aniso_U_22
_atom_site_aniso_U_33
_atom_site_aniso_U_12
_atom_site_aniso_U_13
_atom_site_aniso_U_23
Cl1 0.1301(12) 0.1145(11) 0.0491(7) -0.0039(8) -0.0234(7) 0.0221(7)
N1 0.076(2) 0.0421(17) 0.0432(18) -0.0096(15) -0.0155(15) 0.0103(14)
O1 0.113(2) 0.0438(16) 0.069(2) -0.0172(15) -0.0122(17) 0.0171(14)
C1 0.102(3) 0.062(3) 0.053(3) -0.020(2) -0.011(2) 0.012(2)
C2 0.099(3) 0.072(3) 0.052(3) -0.032(2) -0.022(2) 0.001(2)
C3 0.072(3) 0.072(3) 0.051(3) 0.015(2) -0.002(2) 0.013(2)
C4 0.116(4) 0.052(2) 0.053(3) -0.005(2) -0.010(2) 0.015(2)
C5 0.104(3) 0.041(2) 0.054(3) -0.004(2) -0.013(2) 0.0096(17)
C6 0.061(2) 0.0419(19) 0.039(2) -0.0028(16) -0.0064(17) 0.0023(15)
C7 0.058(2) 0.0308(18) 0.054(2) 0.0032(16) -0.0016(17) 0.0098(15)
C8 0.080(3) 0.061(2) 0.048(2) 0.005(2) -0.012(2) 0.0118(18)
Cl2 0.1028(9) 0.1021(10) 0.0483(7) 0.0030(7) -0.0151(6) 0.0110(6)
O2 0.099(2) 0.0387(15) 0.068(2) -0.0151(14) -0.0110(16) 0.0061(13)
N2 0.085(2) 0.0421(17) 0.046(2) -0.0030(15) -0.0068(16) 0.0078(14)
C9 0.093(3) 0.041(2) 0.052(3) 0.002(2) -0.015(2) 0.0115(17)
C10 0.102(3) 0.037(2) 0.049(2) 0.001(2) -0.003(2) 0.0020(16)
C11 0.064(3) 0.067(3) 0.047(2) 0.015(2) 0.0010(19) 0.0052(19)
C12 0.079(3) 0.053(2) 0.054(3) 0.011(2) -0.008(2) 0.0194(19)
C13 0.080(3) 0.042(2) 0.057(3) 0.0145(19) 0.003(2) 0.0108(18)
C14 0.052(2) 0.0384(19) 0.043(2) 0.0040(15) 0.0077(16) 0.0034(15)
C15 0.064(2) 0.044(2) 0.044(2) 0.0031(17) 0.0059(18) 0.0069(17)
C16 0.086(3) 0.066(3) 0.057(3) -0.007(2) -0.022(2) 0.013(2)

loop_
_atom_type_symbol
_atom_type_description
_atom_type_scat_dispersion_real
_atom_type_scat_dispersion_imag
_atom_type_scat_source
C C 0.0033 0.0016 'International Tables Vol C Tables 4.2.6.8 and 6.1.1.4'
H H 0.0000 0.0000 'International Tables Vol C Tables 4.2.6.8 and 6.1.1.4'
N N 0.0061 0.0033 'International Tables Vol C Tables 4.2.6.8 and 6.1.1.4'
O O 0.0106 0.0060 'International Tables Vol C Tables 4.2.6.8 and 6.1.1.4'
Cl Cl 0.1484 0.1585 'International Tables Vol C Tables 4.2.6.8 and 6.1.1.4'

loop_
_geom_angle_atom_site_label_1
_geom_angle_atom_site_label_2
_geom_angle_atom_site_label_3
_geom_angle
C7 N1 C8 122.2(3)
C7 N1 H1A 118.9
C8 N1 H1A 118.9
C6 C1 C2 122.7(4)
C6 C1 H1B 118.6
C2 C1 H1B 118.6
C3 C2 C1 119.4(4)
C3 C2 H2A 120.3
C1 C2 H2A 120.3
C2 C3 C4 120.7(4)
C2 C3 Cl1 119.0(3)
C4 C3 Cl1 120.2(3)
C3 C4 C5 122.5(4)
C3 C4 H4A 118.8
C5 C4 H4A 118.8
C4 C5 C6 116.6(4)
C4 C5 H5A 121.7
C6 C5 H5A 121.7
C1 C6 C5 118.1(4)
C1 C6 C7 121.1(3)
C5 C6 C7 120.8(3)
O1 C7 N1 120.1(3)
O1 C7 C6 118.8(3)
N1 C7 C6 121.1(3)
N1 C8 H8A 109.5
N1 C8 H8B 109.5
H8A C8 H8B 109.5
N1 C8 H8C 109.5
H8A C8 H8C 109.5
H8B C8 H8C 109.5
C15 N2 C16 122.8(3)
C15 N2 H2B 118.6
C16 N2 H2B 118.6
C14 C9 C10 123.0(3)
C14 C9 H9A 118.5
C10 C9 H9A 118.5
C9 C10 C11 117.9(4)
C9 C10 H10A 121.0
C11 C10 H10A 121.0
C12 C11 C10 121.0(4)
C12 C11 Cl2 120.0(3)
C10 C11 Cl2 118.9(3)
C13 C12 C11 120.5(4)
C13 C12 H12A 119.7
C11 C12 H12A 119.7
C12 C13 C14 120.9(4)
C12 C13 H13A 119.6
C14 C13 H13A 119.6
C9 C14 C13 116.7(4)
C9 C14 C15 125.2(3)
C13 C14 C15 118.1(3)
O2 C15 N2 121.1(4)
O2 C15 C14 121.2(3)
N2 C15 C14 117.6(3)
N2 C16 H16A 109.5
N2 C16 H16B 109.5
H16A C16 H16B 109.5
N2 C16 H16C 109.5
H16A C16 H16C 109.5
H16B C16 H16C 109.5

loop_
_geom_bond_atom_site_label_1
_geom_bond_atom_site_label_2
_geom_bond_distance
Cl1 C3 1.741(4)
N1 C7 1.311(4)
N1 C8 1.436(4)
N1 H1A 0.8600
O1 C7 1.227(4)
C1 C6 1.339(5)
C1 C2 1.368(6)
C1 H1B 0.9300
C2 C3 1.342(6)
C2 H2A 0.9300
C3 C4 1.345(6)
C4 C5 1.373(5)
C4 H4A 0.9300
C5 C6 1.456(4)
C5 H5A 0.9300
C6 C7 1.474(5)
C8 H8A 0.9600
C8 H8B 0.9600
C8 H8C 0.9600
Cl2 C11 1.737(4)
O2 C15 1.224(4)
N2 C15 1.327(4)
N2 C16 1.433(5)
N2 H2B 0.8600
C9 C14 1.360(5)
C9 C10 1.376(5)
C9 H9A 0.9300
C10 C11 1.379(5)
C10 H10A 0.9300
C11 C12 1.359(5)
C12 C13 1.343(5)
C12 H12A 0.9300
C13 C14 1.423(5)
C13 H13A 0.9300
C14 C15 1.467(5)
C16 H16A 0.9600
C16 H16B 0.9600
C16 H16C 0.9600

loop_
_geom_hbond_atom_site_label_D
_geom_hbond_atom_site_label_H
_geom_hbond_atom_site_label_A
_geom_hbond_site_symmetry_A
_geom_hbond_distance_DH
_geom_hbond_distance_HA
_geom_hbond_distance_DA
_geom_hbond_angle_DHA
_geom_hbond_publ_flag
N1 H1A O2 2_566 0.8600 2.0700 2.876(4) 157.00 yes
N2 H2B O1 2_676 0.8600 2.0600 2.887(4) 160.00 yes
C5 H5A O2 2_566 0.9300 2.5300 3.417(5) 159.00 yes
C9 H9A O1 2_676 0.9300 2.6000 3.379(5) 142.00 yes

loop_
_geom_torsion_atom_site_label_1
_geom_torsion_atom_site_label_2
_geom_torsion_atom_site_label_3
_geom_torsion_atom_site_label_4
_geom_torsion
C6 C1 C2 C3 -1.4(7)
C1 C2 C3 C4 1.4(7)
C1 C2 C3 Cl1 178.3(4)
C2 C3 C4 C5 -1.9(7)
Cl1 C3 C4 C5 -178.8(4)
C3 C4 C5 C6 2.2(7)
C2 C1 C6 C5 1.7(7)
C2 C1 C6 C7 179.6(4)
C4 C5 C6 C1 -2.0(6)
C4 C5 C6 C7 -179.9(4)
C8 N1 C7 O1 -3.2(6)
C8 N1 C7 C6 179.0(3)
C1 C6 C7 O1 8.5(6)
C5 C6 C7 O1 -173.6(4)
C1 C6 C7 N1 -173.6(4)
C5 C6 C7 N1 4.3(5)
C14 C9 C10 C11 1.1(6)
C9 C10 C11 C12 -0.7(6)
C9 C10 C11 Cl2 -177.9(3)
C10 C11 C12 C13 0.1(6)
Cl2 C11 C12 C13 177.3(3)
C11 C12 C13 C14 0.2(6)
C10 C9 C14 C13 -0.9(6)
C10 C9 C14 C15 177.7(4)
C12 C13 C14 C9 0.2(6)
C12 C13 C14 C15 -178.4(4)
C16 N2 C15 O2 3.7(6)
C16 N2 C15 C14 -179.0(3)
C9 C14 C15 O2 -164.7(4)
C13 C14 C15 O2 13.9(5)
C9 C14 C15 N2 18.0(6)
C13 C14 C15 N2 -163.5(3)

loop_
_cod_related_entry_id
_cod_related_entry_database
_cod_related_entry_code
1 ChemSpider 91571
